data_4119859
loop_
_publ_author_name
'Thomas L. Gianetti'
'Robert G. Bergman'
'John Arnold'

_publ_section_title
;
 Dis-assembly of a Benzylic CF3 Group Mediated by a Niobium(III) Imido
 Complex
;
_journal_name_full 'Journal of the American Chemical Society'
_journal_page_first 8145
_journal_page_last 8148
_journal_paper_doi 10.1021/ja4033007
_journal_volume 135
_journal_year 2013
_chemical_formula_moiety 'C33 H48 N3 Nb'
_chemical_formula_sum 'C33 H48 N3 Nb'
_chemical_formula_weight 579.65
_chemical_melting_point 439(1)
_chemical_name_common 'Complex 3'
_space_group_IT_number 4
_symmetry_cell_setting monoclinic
_symmetry_space_group_name_Hall 'P 2yb'
_symmetry_space_group_name_H-M 'P 1 21 1'
_atom_sites_solution_hydrogens geom
_atom_sites_solution_primary direct
_atom_sites_solution_secondary difmap
_cell_angle_alpha 90.00
_cell_angle_beta 111.256(2)
_cell_angle_gamma 90.00
_cell_formula_units_Z 2
_cell_length_a 9.2011(4)
_cell_length_b 18.8526(9)
_cell_length_c 9.5779(4)
_cell_measurement_reflns_used 9386
_cell_measurement_temperature 173(2)
_cell_measurement_theta_max 25.43
_cell_measurement_theta_min 2.16
_cell_volume 1548.40(12)
_computing_cell_refinement 'Bruker APEX2 v.2009.1'
_computing_data_collection 'Bruker APEX2 v.2009.1'
_computing_data_reduction 'Bruker APEX2 v.2009.1'
_computing_molecular_graphics ORTEP-32
_computing_publication_material WinGX
_computing_structure_refinement SHELXL-97
_computing_structure_solution SIR-2004
_diffrn_ambient_temperature 173(2)
_diffrn_detector_area_resol_mean 8.366
_diffrn_measured_fraction_theta_full 0.999
_diffrn_measured_fraction_theta_max 0.871
_diffrn_measurement_device_type 'Bruker APEX-I CCD'
_diffrn_measurement_method 'phi and omega scans'
_diffrn_radiation_monochromator graphite
_diffrn_radiation_source 'fine-focus sealed tube'
_diffrn_radiation_type MoK\a
_diffrn_radiation_wavelength 0.71073
_diffrn_reflns_av_R_equivalents 0.0213
_diffrn_reflns_av_sigmaI/netI 0.0294
_diffrn_reflns_limit_h_max 9
_diffrn_reflns_limit_h_min -11
_diffrn_reflns_limit_k_max 19
_diffrn_reflns_limit_k_min -22
_diffrn_reflns_limit_l_max 11
_diffrn_reflns_limit_l_min -11
_diffrn_reflns_number 12610
_diffrn_reflns_theta_full 25.00
_diffrn_reflns_theta_max 25.45
_diffrn_reflns_theta_min 2.16
_exptl_absorpt_coefficient_mu 0.413
_exptl_absorpt_correction_T_max 0.9756
_exptl_absorpt_correction_T_min 0.9183
_exptl_absorpt_correction_type multi-scan
_exptl_absorpt_process_details SADABS
_exptl_crystal_colour red
_exptl_crystal_density_diffrn 1.243
_exptl_crystal_description rode
_exptl_crystal_F_000 616
_exptl_crystal_size_max 0.21
_exptl_crystal_size_mid 0.18
_exptl_crystal_size_min 0.06
_refine_diff_density_max 0.406
_refine_diff_density_min -0.471
_refine_diff_density_rms 0.055
_refine_ls_extinction_method none
_refine_ls_goodness_of_fit_ref 1.025
_refine_ls_hydrogen_treatment constr
_refine_ls_matrix_type full
_refine_ls_number_parameters 378
_refine_ls_number_reflns 4997
_refine_ls_number_restraints 0
_refine_ls_restrained_S_all 1.025
_refine_ls_R_factor_all 0.0355
_refine_ls_R_factor_gt 0.0312
_refine_ls_shift/su_max 0.099
_refine_ls_shift/su_mean 0.001
_refine_ls_structure_factor_coef Fsqd
_refine_ls_weighting_details 'calc w=1/[\s^2^(Fo^2^)+(0.0267P)^2^+1.7877P] where P=(Fo^2^+2Fc^2^)/3'
_refine_ls_weighting_scheme calc
_refine_ls_wR_factor_gt 0.0708
_refine_ls_wR_factor_ref 0.0733
_reflns_number_gt 4542
_reflns_number_total 4997
_reflns_threshold_expression >2sigma(I)
_cod_data_source_file ja4033007_si_002_3.cif
_cod_data_source_block (3)
_cod_database_code 4119859

loop_
_symmetry_equiv_pos_as_xyz
'x, y, z'
'-x, y+1/2, -z'

loop_
_atom_site_label
_atom_site_type_symbol
_atom_site_fract_x
_atom_site_fract_y
_atom_site_fract_z
_atom_site_U_iso_or_equiv
_atom_site_adp_type
_atom_site_occupancy
_atom_site_symmetry_multiplicity
_atom_site_calc_flag
_atom_site_refinement_flags
_atom_site_disorder_assembly
_atom_site_disorder_group
C1 C -0.0820(3) 0.38182(15) 0.4299(3) 0.0304(6) Uani 1 1 d . . .
H1A H -0.1398 0.3960 0.4936 0.046 Uiso 1 1 calc R . .
H1B H -0.1556 0.3719 0.3284 0.046 Uiso 1 1 calc R . .
H1C H -0.0118 0.4203 0.4263 0.046 Uiso 1 1 calc R . .
C2 C 0.0118(3) 0.31619(14) 0.4934(2) 0.0225(6) Uani 1 1 d . . .
C3 C -0.0559(3) 0.24982(14) 0.4451(3) 0.0250(6) Uani 1 1 d . . .
H3 H -0.1586 0.2497 0.3721 0.030 Uiso 1 1 calc R . .
C4 C 0.0121(3) 0.18402(14) 0.4934(2) 0.0243(6) Uani 1 1 d . . .
C5 C -0.0819(3) 0.11815(14) 0.4296(3) 0.0302(6) Uani 1 1 d . . .
H5A H -0.0121 0.0804 0.4216 0.045 Uiso 1 1 calc R . .
H5B H -0.1588 0.1287 0.3300 0.045 Uiso 1 1 calc R . .
H5C H -0.1358 0.1027 0.4957 0.045 Uiso 1 1 calc R . .
C6 C 0.2343(3) 0.38716(13) 0.6471(3) 0.0214(5) Uani 1 1 d . . .
C7 C 0.3719(3) 0.39993(14) 0.6178(3) 0.0255(6) Uani 1 1 d . . .
C8 C 0.4627(3) 0.45823(15) 0.6876(3) 0.0316(6) Uani 1 1 d . . .
H8 H 0.5556 0.4684 0.6697 0.038 Uiso 1 1 calc R . .
C9 C 0.4191(3) 0.50120(15) 0.7820(3) 0.0326(7) Uani 1 1 d . . .
H9 H 0.4800 0.5417 0.8257 0.039 Uiso 1 1 calc R . .
C10 C 0.2874(3) 0.48582(14) 0.8137(3) 0.0289(6) Uani 1 1 d . . .
H10 H 0.2615 0.5151 0.8821 0.035 Uiso 1 1 calc R . .
C11 C 0.1915(3) 0.42830(14) 0.7477(3) 0.0236(6) Uani 1 1 d . . .
C12 C 0.0581(3) 0.40766(15) 0.7985(3) 0.0288(6) Uani 1 1 d . . .
H12 H -0.0027 0.3690 0.7309 0.035 Uiso 1 1 calc R . .
C13 C -0.0539(3) 0.46901(16) 0.7889(3) 0.0374(7) Uani 1 1 d . . .
H13A H 0.0030 0.5079 0.8537 0.056 Uiso 1 1 calc R . .
H13B H -0.1376 0.4527 0.8215 0.056 Uiso 1 1 calc R . .
H13C H -0.0989 0.4858 0.6852 0.056 Uiso 1 1 calc R . .
C14 C 0.1250(4) 0.37766(18) 0.9581(3) 0.0438(8) Uani 1 1 d . . .
H14A H 0.1918 0.3368 0.9604 0.066 Uiso 1 1 calc R . .
H14B H 0.0394 0.3627 0.9893 0.066 Uiso 1 1 calc R . .
H14C H 0.1866 0.4143 1.0267 0.066 Uiso 1 1 calc R . .
C15 C 0.4178(3) 0.34529(15) 0.5249(3) 0.0300(6) Uani 1 1 d . A .
C16 C 0.3158(3) 0.35217(16) 0.3578(3) 0.0351(7) Uani 1 1 d . . .
H16A H 0.2059 0.3458 0.3449 0.053 Uiso 1 1 calc R . .
H16B H 0.3460 0.3158 0.3005 0.053 Uiso 1 1 calc R . .
H16C H 0.3304 0.3993 0.3217 0.053 Uiso 1 1 calc R . .
C17 C 0.5888(3) 0.35114(17) 0.5425(3) 0.0405(7) Uani 1 1 d . . .
H17A H 0.6063 0.3964 0.5008 0.061 Uiso 1 1 calc R . .
H17B H 0.6157 0.3120 0.4890 0.061 Uiso 1 1 calc R . .
H17C H 0.6544 0.3488 0.6490 0.061 Uiso 1 1 calc R . .
C18 C 0.2342(3) 0.11277(13) 0.6471(2) 0.0210(5) Uani 1 1 d . . .
C19 C 0.1922(3) 0.07184(13) 0.7476(3) 0.0236(6) Uani 1 1 d . . .
C20 C 0.2872(3) 0.01418(14) 0.8134(3) 0.0288(6) Uani 1 1 d . . .
H20 H 0.2609 -0.0152 0.8813 0.035 Uiso 1 1 calc R . .
C21 C 0.4195(3) -0.00122(15) 0.7817(3) 0.0327(7) Uani 1 1 d . . .
H21 H 0.4805 -0.0417 0.8255 0.039 Uiso 1 1 calc R . .
C22 C 0.4626(3) 0.04170(15) 0.6874(3) 0.0310(6) Uani 1 1 d . . .
H22 H 0.5552 0.0314 0.6690 0.037 Uiso 1 1 calc R . .
C23 C 0.3723(3) 0.10012(14) 0.6183(3) 0.0249(6) Uani 1 1 d . . .
C24 C 0.0583(3) 0.09219(15) 0.7984(3) 0.0282(6) Uani 1 1 d . . .
H24 H -0.0026 0.1308 0.7308 0.034 Uiso 1 1 calc R . .
C25 C 0.1247(4) 0.12215(18) 0.9582(3) 0.0451(8) Uani 1 1 d . . .
H25A H 0.1865 0.0855 1.0268 0.068 Uiso 1 1 calc R . .
H25B H 0.0388 0.1370 0.9891 0.068 Uiso 1 1 calc R . .
H25C H 0.1912 0.1631 0.9607 0.068 Uiso 1 1 calc R . .
C26 C -0.0537(3) 0.03080(16) 0.7889(3) 0.0369(7) Uani 1 1 d . . .
H26A H -0.0976 0.0135 0.6855 0.055 Uiso 1 1 calc R . .
H26B H -0.1381 0.0473 0.8204 0.055 Uiso 1 1 calc R . .
H26C H 0.0030 -0.0078 0.8549 0.055 Uiso 1 1 calc R . .
C27 C 0.4179(3) 0.15457(15) 0.5255(3) 0.0298(6) Uani 1 1 d . A .
C28 C 0.3159(3) 0.14811(16) 0.3581(3) 0.0360(7) Uani 1 1 d . . .
H28A H 0.3300 0.1010 0.3216 0.054 Uiso 1 1 calc R . .
H28B H 0.3468 0.1845 0.3012 0.054 Uiso 1 1 calc R . .
H28C H 0.2061 0.1547 0.3450 0.054 Uiso 1 1 calc R . .
C29 C 0.5889(3) 0.14862(17) 0.5420(3) 0.0398(7) Uani 1 1 d . . .
H29A H 0.6551 0.1514 0.6483 0.060 Uiso 1 1 calc R . .
H29B H 0.6151 0.1875 0.4874 0.060 Uiso 1 1 calc R . .
H29C H 0.6061 0.1031 0.5010 0.060 Uiso 1 1 calc R . .
C30 C 0.6002(3) 0.24988(14) 0.9705(3) 0.0244(6) Uani 1 1 d . . .
C31 C 0.7512(7) 0.2136(4) 0.9837(6) 0.050(2) Uani 0.510(5) 1 d P A 1
H31A H 0.7317 0.1630 0.9609 0.074 Uiso 0.510(5) 1 calc PR A 1
H31B H 0.8268 0.2191 1.0860 0.074 Uiso 0.510(5) 1 calc PR A 1
H31C H 0.7929 0.2351 0.9129 0.074 Uiso 0.510(5) 1 calc PR A 1
C32 C 0.6332(9) 0.3280(3) 1.0153(6) 0.056(2) Uani 0.510(5) 1 d P A 1
H32A H 0.6829 0.3506 0.9519 0.083 Uiso 0.510(5) 1 calc PR A 1
H32B H 0.7029 0.3311 1.1204 0.083 Uiso 0.510(5) 1 calc PR A 1
H32C H 0.5350 0.3523 1.0022 0.083 Uiso 0.510(5) 1 calc PR A 1
C33 C 0.5249(7) 0.2136(4) 1.0670(6) 0.046(2) Uani 0.510(5) 1 d P A 1
H33A H 0.4308 0.2397 1.0615 0.070 Uiso 0.510(5) 1 calc PR A 1
H33B H 0.5981 0.2125 1.1710 0.070 Uiso 0.510(5) 1 calc PR A 1
H33C H 0.4966 0.1650 1.0313 0.070 Uiso 0.510(5) 1 calc PR A 1
C31A C 0.7510(7) 0.2872(4) 0.9831(7) 0.044(2) Uani 0.490(5) 1 d P A 2
H31D H 0.7948 0.2649 0.9147 0.065 Uiso 0.490(5) 1 calc PR A 2
H31E H 0.8257 0.2835 1.0862 0.065 Uiso 0.490(5) 1 calc PR A 2
H31F H 0.7295 0.3373 0.9565 0.065 Uiso 0.490(5) 1 calc PR A 2
C32B C 0.5241(7) 0.2867(4) 1.0674(6) 0.042(2) Uani 0.490(5) 1 d P A 2
H32D H 0.4964 0.3353 1.0317 0.064 Uiso 0.490(5) 1 calc PR A 2
H32E H 0.5971 0.2877 1.1716 0.064 Uiso 0.490(5) 1 calc PR A 2
H32F H 0.4298 0.2608 1.0616 0.064 Uiso 0.490(5) 1 calc PR A 2
C33B C 0.6332(9) 0.1716(4) 1.0153(7) 0.054(2) Uani 0.490(5) 1 d P A 2
H33D H 0.5352 0.1476 1.0044 0.081 Uiso 0.490(5) 1 calc PR A 2
H33E H 0.7048 0.1686 1.1197 0.081 Uiso 0.490(5) 1 calc PR A 2
H33F H 0.6806 0.1488 0.9503 0.081 Uiso 0.490(5) 1 calc PR A 2
N1 N 0.1599(2) 0.32134(11) 0.5863(2) 0.0203(5) Uani 1 1 d . A .
N2 N 0.1598(2) 0.17845(11) 0.5865(2) 0.0209(5) Uani 1 1 d . A .
N3 N 0.4953(2) 0.24998(11) 0.8151(2) 0.0213(5) Uani 1 1 d . A .
Nb1 Nb 0.35235(2) 0.249926(13) 0.63270(2) 0.02139(8) Uani 1 1 d . . .

loop_
_atom_site_aniso_label
_atom_site_aniso_U_11
_atom_site_aniso_U_22
_atom_site_aniso_U_33
_atom_site_aniso_U_23
_atom_site_aniso_U_13
_atom_site_aniso_U_12
C1 0.0265(13) 0.0302(17) 0.0295(13) 0.0078(12) 0.0041(11) 0.0042(11)
C2 0.0251(13) 0.0266(16) 0.0147(11) 0.0055(10) 0.0058(9) 0.0032(11)
C3 0.0221(12) 0.0310(17) 0.0167(11) 0.0006(11) 0.0006(9) 0.0004(11)
C4 0.0252(13) 0.0295(16) 0.0161(11) -0.0035(11) 0.0051(9) -0.0024(11)
C5 0.0272(14) 0.0294(16) 0.0284(13) -0.0062(12) 0.0032(10) -0.0026(11)
C6 0.0236(12) 0.0167(14) 0.0196(11) 0.0059(10) 0.0028(9) 0.0022(10)
C7 0.0254(13) 0.0246(16) 0.0239(12) 0.0084(11) 0.0056(10) 0.0036(11)
C8 0.0230(13) 0.0332(18) 0.0372(15) 0.0024(13) 0.0090(11) -0.0039(12)
C9 0.0296(14) 0.0234(16) 0.0381(15) -0.0008(13) 0.0042(11) -0.0030(12)
C10 0.0330(14) 0.0229(16) 0.0256(13) -0.0020(11) 0.0045(11) 0.0043(11)
C11 0.0254(13) 0.0220(15) 0.0198(11) 0.0058(11) 0.0039(10) 0.0034(10)
C12 0.0328(14) 0.0277(16) 0.0270(13) -0.0007(12) 0.0122(11) -0.0011(12)
C13 0.0355(16) 0.0389(19) 0.0412(16) -0.0065(14) 0.0179(13) -0.0004(13)
C14 0.0514(19) 0.050(2) 0.0346(15) 0.0089(15) 0.0206(14) 0.0015(15)
C15 0.0269(14) 0.0337(17) 0.0298(13) 0.0014(12) 0.0108(11) 0.0014(12)
C16 0.0381(16) 0.0398(19) 0.0307(14) 0.0046(13) 0.0164(12) 0.0036(13)
C17 0.0347(16) 0.042(2) 0.0502(18) 0.0002(15) 0.0216(13) -0.0006(13)
C18 0.0215(12) 0.0170(14) 0.0191(11) -0.0042(10) 0.0010(9) -0.0022(10)
C19 0.0256(13) 0.0211(15) 0.0198(11) -0.0026(11) 0.0030(10) -0.0013(10)
C20 0.0335(15) 0.0225(16) 0.0263(13) 0.0005(11) 0.0057(11) -0.0051(12)
C21 0.0277(14) 0.0236(16) 0.0394(15) 0.0016(13) 0.0034(12) 0.0044(11)
C22 0.0265(14) 0.0285(17) 0.0379(15) -0.0029(13) 0.0114(11) 0.0026(12)
C23 0.0250(13) 0.0216(15) 0.0255(12) -0.0050(11) 0.0060(10) -0.0019(11)
C24 0.0321(14) 0.0271(16) 0.0263(13) 0.0025(12) 0.0116(11) 0.0009(11)
C25 0.0497(19) 0.053(2) 0.0360(16) -0.0118(15) 0.0192(14) -0.0017(15)
C26 0.0357(16) 0.0383(19) 0.0408(16) 0.0069(14) 0.0187(13) 0.0006(13)
C27 0.0277(14) 0.0351(17) 0.0283(13) -0.0033(12) 0.0121(11) -0.0018(12)
C28 0.0420(16) 0.0400(19) 0.0294(14) -0.0060(13) 0.0169(12) -0.0039(13)
C29 0.0352(16) 0.042(2) 0.0485(17) -0.0037(15) 0.0224(13) 0.0009(13)
C30 0.0222(12) 0.0260(16) 0.0186(11) 0.0018(11) -0.0002(9) 0.0000(11)
C31 0.027(3) 0.082(6) 0.033(3) 0.001(3) 0.003(2) 0.008(3)
C32 0.073(5) 0.040(4) 0.028(3) -0.007(3) -0.013(3) -0.011(3)
C33 0.036(3) 0.069(6) 0.024(3) 0.005(3) -0.002(2) -0.009(3)
C31A 0.027(3) 0.063(6) 0.035(3) -0.002(3) 0.002(2) -0.007(3)
C32B 0.032(3) 0.069(6) 0.020(3) -0.010(3) 0.001(2) 0.006(3)
C33B 0.069(5) 0.037(4) 0.030(3) 0.008(3) -0.013(3) 0.016(3)
N1 0.0242(11) 0.0188(12) 0.0173(9) 0.0027(9) 0.0068(8) 0.0000(8)
N2 0.0245(11) 0.0207(12) 0.0163(9) -0.0011(9) 0.0061(8) 0.0006(9)
N3 0.0200(10) 0.0209(12) 0.0207(10) 0.0001(9) 0.0044(8) 0.0000(8)
Nb1 0.01931(12) 0.02781(16) 0.01501(11) -0.00017(9) 0.00378(8) 0.00000(9)

loop_
_atom_type_symbol
_atom_type_description
_atom_type_scat_dispersion_real
_atom_type_scat_dispersion_imag
_atom_type_scat_source
C C 0.0033 0.0016 'International Tables Vol C Tables 4.2.6.8 and 6.1.1.4'
H H 0.0000 0.0000 'International Tables Vol C Tables 4.2.6.8 and 6.1.1.4'
N N 0.0061 0.0033 'International Tables Vol C Tables 4.2.6.8 and 6.1.1.4'
Nb Nb -2.0727 0.6215 'International Tables Vol C Tables 4.2.6.8 and 6.1.1.4'

loop_
_geom_angle_atom_site_label_1
_geom_angle_atom_site_label_2
_geom_angle_atom_site_label_3
_geom_angle
C2 C1 H1A 109.5
C2 C1 H1B 109.5
H1A C1 H1B 109.5
C2 C1 H1C 109.5
H1A C1 H1C 109.5
H1B C1 H1C 109.5
N1 C2 C3 120.7(2)
N1 C2 C1 120.5(2)
C3 C2 C1 118.7(2)
C4 C3 C2 126.5(2)
C4 C3 H3 116.8
C2 C3 H3 116.8
N2 C4 C3 121.3(2)
N2 C4 C5 120.1(2)
C3 C4 C5 118.4(2)
C4 C5 H5A 109.5
C4 C5 H5B 109.5
H5A C5 H5B 109.5
C4 C5 H5C 109.5
H5A C5 H5C 109.5
H5B C5 H5C 109.5
C11 C6 C7 122.5(2)
C11 C6 N1 123.1(2)
C7 C6 N1 113.4(2)
C8 C7 C6 117.6(2)
C8 C7 C15 124.7(2)
C6 C7 C15 117.4(2)
C9 C8 C7 120.7(2)
C9 C8 H8 119.6
C7 C8 H8 119.6
C8 C9 C10 120.5(2)
C8 C9 H9 119.7
C10 C9 H9 119.7
C9 C10 C11 121.6(2)
C9 C10 H10 119.2
C11 C10 H10 119.2
C10 C11 C6 116.9(2)
C10 C11 C12 120.2(2)
C6 C11 C12 122.5(2)
C11 C12 C13 113.0(2)
C11 C12 C14 109.5(2)
C13 C12 C14 110.9(2)
C11 C12 H12 107.8
C13 C12 H12 107.8
C14 C12 H12 107.8
C12 C13 H13A 109.5
C12 C13 H13B 109.5
H13A C13 H13B 109.5
C12 C13 H13C 109.5
H13A C13 H13C 109.5
H13B C13 H13C 109.5
C12 C14 H14A 109.5
C12 C14 H14B 109.5
H14A C14 H14B 109.5
C12 C14 H14C 109.5
H14A C14 H14C 109.5
H14B C14 H14C 109.5
C7 C15 C17 112.4(2)
C7 C15 C16 111.0(2)
C17 C15 C16 109.0(2)
C7 C15 Nb1 95.44(16)
C17 C15 Nb1 116.2(2)
C16 C15 Nb1 112.26(18)
C15 C16 H16A 109.5
C15 C16 H16B 109.5
H16A C16 H16B 109.5
C15 C16 H16C 109.5
H16A C16 H16C 109.5
H16B C16 H16C 109.5
C15 C17 H17A 109.5
C15 C17 H17B 109.5
H17A C17 H17B 109.5
C15 C17 H17C 109.5
H17A C17 H17C 109.5
H17B C17 H17C 109.5
C19 C18 C23 122.4(2)
C19 C18 N2 123.2(2)
C23 C18 N2 113.4(2)
C18 C19 C20 117.3(2)
C18 C19 C24 122.6(2)
C20 C19 C24 119.9(2)
C21 C20 C19 121.4(3)
C21 C20 H20 119.3
C19 C20 H20 119.3
C22 C21 C20 120.4(3)
C22 C21 H21 119.8
C20 C21 H21 119.8
C21 C22 C23 120.8(3)
C21 C22 H22 119.6
C23 C22 H22 119.6
C22 C23 C18 117.6(2)
C22 C23 C27 124.8(2)
C18 C23 C27 117.4(2)
C19 C24 C26 113.2(2)
C19 C24 C25 109.5(2)
C26 C24 C25 110.7(2)
C19 C24 H24 107.7
C26 C24 H24 107.7
C25 C24 H24 107.7
C24 C25 H25A 109.5
C24 C25 H25B 109.5
H25A C25 H25B 109.5
C24 C25 H25C 109.5
H25A C25 H25C 109.5
H25B C25 H25C 109.5
C24 C26 H26A 109.5
C24 C26 H26B 109.5
H26A C26 H26B 109.5
C24 C26 H26C 109.5
H26A C26 H26C 109.5
H26B C26 H26C 109.5
C23 C27 C29 112.6(2)
C23 C27 C28 111.3(2)
C29 C27 C28 108.5(2)
C23 C27 Nb1 95.51(15)
C29 C27 Nb1 116.50(18)
C28 C27 Nb1 111.96(18)
C27 C28 H28A 109.5
C27 C28 H28B 109.5
H28A C28 H28B 109.5
C27 C28 H28C 109.5
H28A C28 H28C 109.5
H28B C28 H28C 109.5
C27 C29 H29A 109.5
C27 C29 H29B 109.5
H29A C29 H29B 109.5
C27 C29 H29C 109.5
H29A C29 H29C 109.5
H29B C29 H29C 109.5
N3 C30 C33 110.3(3)
N3 C30 C31 109.6(3)
C33 C30 C31 110.9(4)
N3 C30 C32B 110.1(3)
C33 C30 C32B 54.2(4)
C31 C30 C32B 140.3(3)
N3 C30 C31A 109.2(3)
C33 C30 C31A 140.5(3)
C31 C30 C31A 54.5(4)
C32B C30 C31A 110.5(4)
N3 C30 C32 106.0(3)
C33 C30 C32 110.7(4)
C31 C30 C32 109.2(4)
C32B C30 C32 58.6(4)
C31A C30 C32 56.7(4)
N3 C30 C33B 106.2(3)
C33 C30 C33B 58.7(4)
C31 C30 C33B 57.3(4)
C32B C30 C33B 110.9(5)
C31A C30 C33B 109.9(4)
C32 C30 C33B 147.8(3)
C30 C31 H31A 109.5
C30 C31 H31B 109.5
C30 C31 H31C 109.5
C30 C32 H32A 109.5
C30 C32 H32B 109.5
C30 C32 H32C 109.5
C30 C33 H33A 109.5
C30 C33 H33B 109.5
C30 C33 H33C 109.5
C30 C31A H31D 109.5
C30 C31A H31E 109.5
H31D C31A H31E 109.5
C30 C31A H31F 109.5
H31D C31A H31F 109.5
H31E C31A H31F 109.5
C30 C32B H32D 109.5
C30 C32B H32E 109.5
H32D C32B H32E 109.5
C30 C32B H32F 109.5
H32D C32B H32F 109.5
H32E C32B H32F 109.5
C30 C33B H33D 109.5
C30 C33B H33E 109.5
H33D C33B H33E 109.5
C30 C33B H33F 109.5
H33D C33B H33F 109.5
H33E C33B H33F 109.5
C2 N1 C6 123.7(2)
C2 N1 Nb1 131.42(16)
C6 N1 Nb1 102.87(14)
C4 N2 C18 124.2(2)
C4 N2 Nb1 130.98(17)
C18 N2 Nb1 102.84(13)
C30 N3 Nb1 174.31(17)
N3 Nb1 N1 117.97(8)
N3 Nb1 N2 117.96(8)
N1 Nb1 N2 78.02(8)
N3 Nb1 C27 102.98(9)
N1 Nb1 C27 138.07(8)
N2 Nb1 C27 75.07(8)
N3 Nb1 C15 103.02(9)
N1 Nb1 C15 75.06(9)
N2 Nb1 C15 138.04(8)
C27 Nb1 C15 105.43(10)

loop_
_geom_bond_atom_site_label_1
_geom_bond_atom_site_label_2
_geom_bond_distance
C1 C2 1.505(4)
C1 H1A 0.9800
C1 H1B 0.9800
C1 H1C 0.9800
C2 N1 1.334(3)
C2 C3 1.399(3)
C3 C4 1.391(4)
C3 H3 0.9500
C4 N2 1.332(3)
C4 C5 1.510(3)
C5 H5A 0.9800
C5 H5B 0.9800
C5 H5C 0.9800
C6 C11 1.400(3)
C6 C7 1.413(3)
C6 N1 1.435(3)
C7 C8 1.396(4)
C7 C15 1.518(4)
C8 C9 1.378(4)
C8 H8 0.9500
C9 C10 1.382(4)
C9 H9 0.9500
C10 C11 1.396(3)
C10 H10 0.9500
C11 C12 1.525(4)
C12 C13 1.530(4)
C12 C14 1.534(4)
C12 H12 1.0000
C13 H13A 0.9800
C13 H13B 0.9800
C13 H13C 0.9800
C14 H14A 0.9800
C14 H14B 0.9800
C14 H14C 0.9800
C15 C17 1.524(4)
C15 C16 1.539(4)
C15 Nb1 2.261(3)
C16 H16A 0.9800
C16 H16B 0.9800
C16 H16C 0.9800
C17 H17A 0.9800
C17 H17B 0.9800
C17 H17C 0.9800
C18 C19 1.394(4)
C18 C23 1.415(3)
C18 N2 1.432(3)
C19 C20 1.394(4)
C19 C24 1.527(4)
C20 C21 1.388(4)
C20 H20 0.9500
C21 C22 1.374(4)
C21 H21 0.9500
C22 C23 1.394(4)
C22 H22 0.9500
C23 C27 1.514(4)
C24 C26 1.530(4)
C24 C25 1.535(3)
C24 H24 1.0000
C25 H25A 0.9800
C25 H25B 0.9800
C25 H25C 0.9800
C26 H26A 0.9800
C26 H26B 0.9800
C26 H26C 0.9800
C27 C29 1.527(4)
C27 C28 1.541(3)
C27 Nb1 2.258(3)
C28 H28A 0.9800
C28 H28B 0.9800
C28 H28C 0.9800
C29 H29A 0.9800
C29 H29B 0.9800
C29 H29C 0.9800
C30 N3 1.451(3)
C30 C33 1.505(7)
C30 C31 1.512(7)
C30 C32B 1.518(6)
C30 C31A 1.521(6)
C30 C32 1.534(6)
C30 C33B 1.536(7)
C31 H31A 0.9800
C31 H31B 0.9800
C31 H31C 0.9800
C32 H32A 0.9800
C32 H32B 0.9800
C32 H32C 0.9800
C33 H33A 0.9800
C33 H33B 0.9800
C33 H33C 0.9800
C31A H31D 0.9800
C31A H31E 0.9800
C31A H31F 0.9800
C32B H32D 0.9800
C32B H32E 0.9800
C32B H32F 0.9800
C33B H33D 0.9800
C33B H33E 0.9800
C33B H33F 0.9800
N1 Nb1 2.139(2)
N2 Nb1 2.1406(19)
N3 Nb1 1.7652(18)
